data_1524120
loop_
_publ_author_name
'Bruzzone, G.'
'Merlo, F.'

_publ_section_title
;
 The equilibrium phase diagram of the calcium-lead system and crystal
 structures of the compounds Ca Pb, Eu Pb and Yb Pb
;
_journal_name_full 'Journal of the Less-Common Metals'
_journal_page_first 103
_journal_page_last 109
_journal_volume 48
_journal_year 1976
_chemical_formula_sum 'Eu Pb'
_space_group_IT_number 123
_symmetry_space_group_name_Hall '-P 4 2'
_symmetry_space_group_name_H-M 'P 4/m m m'
_cell_angle_alpha 90
_cell_angle_beta 90
_cell_angle_gamma 90
_cell_formula_units_Z 1
_cell_length_a 3.695
_cell_length_b 3.695
_cell_length_c 4.586
_cell_volume 62.613
_citation_journal_id_ASTM JCOMAH
_cod_data_source_file Bruzzone_JCOMAH_1976_1874.cif
_cod_data_source_block Eu1Pb1
_cod_original_cell_volume 62.61277
_cod_original_formula_sum 'Eu1 Pb1'
_cod_database_code 1524120

loop_
_symmetry_equiv_pos_as_xyz
x,y,z
-y,x,z
-x,-y,z
y,-x,z
x,-y,-z
y,x,-z
-x,y,-z
-y,-x,-z
-x,-y,-z
y,-x,-z
x,y,-z
-y,x,-z
-x,y,z
-y,-x,z
x,-y,z
y,x,z

loop_
_atom_site_label
_atom_site_type_symbol
_atom_site_fract_x
_atom_site_fract_y
_atom_site_fract_z
_atom_site_occupancy
_atom_site_U_iso_or_equiv
Eu1 Eu 0 0 0 1 0.0
Pb1 Pb 0.5 0.5 0.5 1 0.0
